data_1571039
loop_
_publ_author_name
'Xi, Xiao-Juan'
'Li, Yang'
'Lang, Feifan'
'Pang, Jiandong'
'Bu, Xian-He'

_publ_section_title
;
 Reticular synthesis of 8-connected carboxyl hydrogen-bonded organic
 frameworks for white-light-emission.
;
_journal_issue 12
_journal_name_full 'Chemical science'
_journal_page_first 4529
_journal_page_last 4537
_journal_paper_doi 10.1039/d3sc06410g
_journal_volume 15
_journal_year 2024
_chemical_formula_moiety 'C98 H70 O18, 1.5(C16 H16 O4)'
_chemical_formula_sum 'C122 H94 O24'
_chemical_formula_weight 1943.97
_space_group_crystal_system orthorhombic
_space_group_IT_number 62
_space_group_name_Hall '-P 2ac 2n'
_space_group_name_H-M_alt 'P n m a'
_atom_sites_solution_hydrogens mixed
_atom_sites_solution_primary dual
_audit_creation_date 2023-10-27
_audit_creation_method
;
Olex2 1.5
(compiled 2023.08.24 svn.re1ec1418 for OlexSys, GUI svn.r6817)
;
_audit_update_record
;
2023-11-30 deposited with the CCDC.	2024-02-19 downloaded from the CCDC.
;
_cell_angle_alpha 90
_cell_angle_beta 90
_cell_angle_gamma 90
_cell_formula_units_Z 4
_cell_length_a 18.3338(5)
_cell_length_b 25.9671(7)
_cell_length_c 37.9645(8)
_cell_measurement_reflns_used 17408
_cell_measurement_temperature 99.99(10)
_cell_measurement_theta_max 74.6970
_cell_measurement_theta_min 2.3180
_cell_volume 18074.0(8)
_computing_cell_refinement 'CrysAlisPro 1.171.42.93a (Rigaku OD, 2023)'
_computing_data_collection 'CrysAlisPro 1.171.42.93a (Rigaku OD, 2023)'
_computing_data_reduction 'CrysAlisPro 1.171.42.93a (Rigaku OD, 2023)'
_computing_molecular_graphics 'Olex2 1.5 (Dolomanov et al., 2009)'
_computing_publication_material 'Olex2 1.5 (Dolomanov et al., 2009)'
_computing_structure_refinement 'SHELXL 2018/3 (Sheldrick, 2015)'
_computing_structure_solution 'SHELXT  (Sheldrick, 2015)'
_diffrn_ambient_environment N~2~
_diffrn_ambient_temperature 99.99(10)
_diffrn_detector 'Hybrid Pixel Array Detector'
_diffrn_detector_area_resol_mean 10.0000
_diffrn_detector_type HyPix
_diffrn_measured_fraction_theta_full 0.996
_diffrn_measured_fraction_theta_max 0.962
_diffrn_measurement_details
;
List of Runs (angles in degrees, time in seconds):

  # Type    Start    End  Width  t~exp~   \w     \q     \k     \f   Frames
#--------------------------------------------------------------------------
  1  \w    -28.00  41.00   0.25    0.77    --   45.80 -36.00 -49.00  276
  2  \w   -173.00-126.00   0.25    3.07    -- -104.50 -87.00 160.00  188
  3  \w     40.00 101.00   0.25    3.07    --  105.14-125.00  88.00  244
  4  \w     90.00 150.00   0.25    3.07    --  105.14  36.00 107.00  240
  5  \w     55.00  80.00   0.25    3.07    --  105.14-146.00 -77.00  100
  6  \w    -23.00  29.00   0.25    0.77    --  -45.80  19.00-180.00  208
  7  \w    -19.00  22.00   0.25    0.77    --  -45.80  19.00  90.00  164
  8  \w    -20.00   6.00   0.25    0.77    --  -45.80  38.00-150.00  104
  9  \w     90.00 115.00   0.25    0.77    --   45.80 146.00 -27.00  100
 10  \w    -64.00 -39.00   0.25    3.07    -- -104.50  61.00 -60.00  100
 11  \w    -65.00 -34.00   0.25    3.07    -- -104.50  61.00 120.00  124
 12  \w     35.00 100.00   0.25    3.07    --  105.14-125.00-120.00  260
 13  \w     47.00 106.00   0.25    3.07    --  105.14 -77.00  90.00  236
 14  \w     39.00  74.00   0.25    3.07    --  105.14 -61.00 -30.00  140
;
_diffrn_measurement_device 'four-circle diffractometer'
_diffrn_measurement_device_type 'XtaLAB Synergy R, HyPix'
_diffrn_measurement_method '\w scans'
_diffrn_orient_matrix_type 'CrysAlisPro convention (1999,Acta A55,543-557)'
_diffrn_orient_matrix_UB_11 -0.0581706000
_diffrn_orient_matrix_UB_12 0.0234751000
_diffrn_orient_matrix_UB_13 0.0244674000
_diffrn_orient_matrix_UB_21 -0.0475818000
_diffrn_orient_matrix_UB_22 0.0130599000
_diffrn_orient_matrix_UB_23 -0.0322545000
_diffrn_orient_matrix_UB_31 -0.0376205000
_diffrn_orient_matrix_UB_32 -0.0528664000
_diffrn_orient_matrix_UB_33 0.0028862000
_diffrn_radiation_monochromator mirror
_diffrn_radiation_probe x-ray
_diffrn_radiation_type 'Cu K\a'
_diffrn_radiation_wavelength 1.54184
_diffrn_reflns_av_R_equivalents 0.0370
_diffrn_reflns_av_unetI/netI 0.0306
_diffrn_reflns_Laue_measured_fraction_full 0.996
_diffrn_reflns_Laue_measured_fraction_max 0.962
_diffrn_reflns_limit_h_max 21
_diffrn_reflns_limit_h_min -23
_diffrn_reflns_limit_k_max 15
_diffrn_reflns_limit_k_min -32
_diffrn_reflns_limit_l_max 47
_diffrn_reflns_limit_l_min -43
_diffrn_reflns_number 67768
_diffrn_reflns_point_group_measured_fraction_full 0.996
_diffrn_reflns_point_group_measured_fraction_max 0.962
_diffrn_reflns_theta_full 67.684
_diffrn_reflns_theta_max 75.836
_diffrn_reflns_theta_min 2.328
_diffrn_source 'Rotating-anode X-ray tube'
_diffrn_source_type 'PhotonJet R (Cu) X-ray Source'
_exptl_absorpt_coefficient_mu 0.406
_exptl_absorpt_correction_T_max 1.00000
_exptl_absorpt_correction_T_min 0.78092
_exptl_absorpt_correction_type multi-scan
_exptl_absorpt_process_details
;
CrysAlisPro 1.171.42.93a (Rigaku Oxford Diffraction, 2023)
Empirical absorption correction using spherical harmonics,
implemented in SCALE3 ABSPACK scaling algorithm.
;
_exptl_crystal_colour colourless
_exptl_crystal_colour_primary colourless
_exptl_crystal_density_diffrn 0.714
_exptl_crystal_description block
_exptl_crystal_F_000 4072
_exptl_crystal_size_max 0.3
_exptl_crystal_size_mid 0.2
_exptl_crystal_size_min 0.1
_refine_diff_density_max 0.615
_refine_diff_density_min -0.645
_refine_diff_density_rms 0.079
_refine_ls_extinction_method none
_refine_ls_goodness_of_fit_ref 1.382
_refine_ls_hydrogen_treatment constr
_refine_ls_matrix_type full
_refine_ls_number_parameters 729
_refine_ls_number_reflns 18526
_refine_ls_number_restraints 181
_refine_ls_restrained_S_all 1.431
_refine_ls_R_factor_all 0.1348
_refine_ls_R_factor_gt 0.1155
_refine_ls_shift/su_max 0.006
_refine_ls_shift/su_mean 0.000
_refine_ls_structure_factor_coef Fsqd
_refine_ls_weighting_details 'w=1/[\s^2^(Fo^2^)+(0.2000P)^2^] where P=(Fo^2^+2Fc^2^)/3'
_refine_ls_weighting_scheme calc
_refine_ls_wR_factor_gt 0.3421
_refine_ls_wR_factor_ref 0.3628
_reflns_Friedel_coverage 0.000
_reflns_number_gt 12240
_reflns_number_total 18526
_reflns_threshold_expression 'I > 2\s(I)'
_cod_data_source_file d3sc06410g2.cif
_cod_data_source_block nkm-hof-1
_cod_depositor_comments 'Adding full bibliography for 1571039--1571040.cif.'
_cod_database_code 1571039
_shelx_shelxl_version_number 2018/3
_chemical_oxdiff_formula 'C H O N'
_shelx_space_group_comment
;
The symmetry employed for this shelxl refinement is uniquely defined
by the following loop, which should always be used as a source of
symmetry information in preference to the above space-group names.
They are only intended as comments.
;
_shelx_estimated_absorpt_t_max 0.961
_shelx_estimated_absorpt_t_min 0.888
_olex2_refinement_description
;
1. Fixed Uiso
 At 1.2 times of:
  All C(H) groups, All C(H,H) groups
 At 1.5 times of:
  All C(H,H,H) groups, All O(H) groups
2. Restrained distances
 C31-C59
 1.39 with sigma of 0.01
 C63-C2
 1.54 with sigma of 0.01
 C29-C63 = C63-C2
 1.54 with sigma of 0.02
 C61-C65 = C65-C33
 1.54 with sigma of 0.02
 O13-C75
 1.43 with sigma of 0.01
 C59-C5
 1.39 with sigma of 0.005
 C29-C2
 2.515 with sigma of 0.04
 C61-C33
 2.515 with sigma of 0.04
 C61-C47 \\sim C65-C61 \\sim C33-C65
 with sigma of 0.01
 C57-C59 \\sim C31-C53 \\sim C15-C5
 with sigma of 0.01
 C15-C57 \\sim C57-C53 \\sim C53-C5 \\sim C59-C5 \\sim C31-C59 \\sim C31-C15
 with sigma of 0.01
 C29-C11 \\sim C63-C29 \\sim C63-C2
 with sigma of 0.01
3. Restrained planarity
 C57, C53, C5, C59, C31, C15
 with sigma of 0.1
4. Rigid bond restraints
 C47, C61
 with sigma for 1-2 distances of 0.01 and sigma for 1-3 distances of 0.02
 C63, C2
 with sigma for 1-2 distances of 0.01 and sigma for 1-3 distances of 0.02
 C11, C29
 with sigma for 1-2 distances of 0.01 and sigma for 1-3 distances of 0.02
 C23, C3
 with sigma for 1-2 distances of 0.01 and sigma for 1-3 distances of 0.02
 C65, C33
 with sigma for 1-2 distances of 0.01 and sigma for 1-3 distances of 0.02
 C37, O13
 with sigma for 1-2 distances of 0.01 and sigma for 1-3 distances of 0.02
5. Uiso/Uaniso restraints and constraints
C47 \\sim C61: within 2A with sigma of 0.01 and sigma for terminal atoms of
0.02 within 2A
C61 \\sim C65: within 2A with sigma of 0.01 and sigma for terminal atoms of
0.02 within 2A
C75 \\sim O13: within 2A with sigma of 0.01 and sigma for terminal atoms of
0.02 within 2A
C63 \\sim C2: within 2A with sigma of 0.01 and sigma for terminal atoms of 0.02
within 2A
C11 \\sim C29: within 2A with sigma of 0.01 and sigma for terminal atoms of
0.02 within 2A
C29 \\sim C63: within 2A with sigma of 0.01 and sigma for terminal atoms of
0.02 within 2A
C9 \\sim C71: within 2A with sigma of 0.01 and sigma for terminal atoms of 0.02
within 2A
C37 \\sim C17: within 2A with sigma of 0.01 and sigma for terminal atoms of
0.02 within 2A
C65 \\sim C33: within 2A with sigma of 0.01 and sigma for terminal atoms of
0.02 within 2A
C23 \\sim C3: within 2A with sigma of 0.01 and sigma for terminal atoms of 0.02
within 2A
C37 \\sim O13: within 2A with sigma of 0.01 and sigma for terminal atoms of
0.02 within 2A
Uanis(C31) \\sim Ueq: with sigma of 0.01 and sigma for terminal atoms of 0.02
Uanis(C15) \\sim Ueq: with sigma of 0.01 and sigma for terminal atoms of 0.02
Uanis(C59) \\sim Ueq: with sigma of 0.01 and sigma for terminal atoms of 0.02
Uanis(C75) \\sim Ueq: with sigma of 0.01 and sigma for terminal atoms of 0.02
Uanis(C37) \\sim Ueq: with sigma of 0.01 and sigma for terminal atoms of 0.02
Uanis(O13) \\sim Ueq: with sigma of 0.01 and sigma for terminal atoms of 0.02
Uanis(C17) \\sim Ueq: with sigma of 0.01 and sigma for terminal atoms of 0.02
Uanis(C35) \\sim Ueq, Uanis(C71) \\sim Ueq, Uanis(C9) \\sim Ueq, Uanis(C73)
\\sim Ueq, Uanis(C69) \\sim Ueq: with sigma of 0.01 and sigma for terminal
atoms of 0.02
6. Others
 Fixed Sof: H76A(0.5) H76B(0.5) H76C(0.5) H11A(0.5) H11B(0.5) H47A(0.5)
 H47B(0.5) H29A(0.5) H29B(0.5) H61A(0.5) H61B(0.5) C63(0.5) H63A(0.5) H63B(0.5)
 C2(0.5) H2A(0.5) H2B(0.5) H2C(0.5) H65A(0.5) H65B(0.5) H33A(0.5) H33B(0.5)
 H33C(0.5) C67(0.5) H67A(0.5) H67B(0.5) H67C(0.5) C17(0.5) C69(0.5) H69(0.5)
 C35(0.5) H35(0.5) C71(0.5) H71(0.5) C9(0.5) H9(0.5) C73(0.5) H73(0.5) C75(0.5)
 H75A(0.5) H75B(0.5) H75C(0.5)
7.a Riding coordinates:
 C76(H76A,H76B,H76C), C2(H2A,H2B,H2C), C33(H33A,H33B,H33C), C75(H75A,H75B,H75C)
7.b Ternary CH refined with riding coordinates:
 C12(H12A), C22(H22)
7.c Secondary CH2 refined with riding coordinates:
 C11(H11A,H11B), C47(H47A,H47B), C29(H29A,H29B), C61(H61A,H61B), C63(H63A,
 H63B), C65(H65A,H65B)
7.d Aromatic/amide H refined with riding coordinates:
 C14(H14), C28(H28), C30(H30), C36(H36), C42(H42), C46(H46), C54(H54),
 C58(H58), C60(H60), C62(H62), C64(H64), C66(H66), C72(H72), C39(H39), C21(H21),
  C45(H45), C49(H49), C25(H25), C51(H51), C13(H13), C53(H53), C27(H27),
 C55(H55), C7(H7A), C57(H57), C59(H59), C15(H15), C31(H31), C69(H69), C35(H35),
 C71(H71), C9(H9), C73(H73)
7.e Fitted hexagon refined as free rotating group:
 C17(C69,C35,C71,C9,C73)
7.f Tetrahedral OH refined with riding coordinates:
 O12(H12), O2(H2), O5(H5)
7.g Idealised Me refined as rotating group:
 C67(H67A,H67B,H67C)
7.h Idealised tetrahedral OH refined as rotating group:
 O7(H7)
;
_smtbx_masks_void_probe_radius 1.2
_smtbx_masks_void_truncation_radius 1.2
_olex2_submission_special_instructions 'No special instructions were received'
_oxdiff_exptl_absorpt_empirical_details
;
Empirical correction (ABSPACK) includes:
- Absorption correction using spherical harmonics
- Frame scaling
;
_oxdiff_exptl_absorpt_empirical_full_max 1.441
_oxdiff_exptl_absorpt_empirical_full_min 0.374

loop_
_space_group_symop_operation_xyz
'x, y, z'
'-x+1/2, -y, z+1/2'
'-x, y+1/2, -z'
'x+1/2, -y+1/2, -z+1/2'
'-x, -y, -z'
'x-1/2, y, -z-1/2'
'x, -y-1/2, z'
'-x-1/2, y-1/2, z-1/2'

loop_
_atom_site_label
_atom_site_type_symbol
_atom_site_fract_x
_atom_site_fract_y
_atom_site_fract_z
_atom_site_U_iso_or_equiv
_atom_site_adp_type
_atom_site_occupancy
_atom_site_site_symmetry_order
_atom_site_calc_flag
_atom_site_refinement_flags_posn
_atom_site_refinement_flags_adp
_atom_site_refinement_flags_occupancy
_atom_site_disorder_assembly
_atom_site_disorder_group
O1 O 0.34384(12) 0.250000 0.58144(5) 0.0508(5) Uani 1 2 d S T P . .
O4 O 0.64541(13) 0.250000 0.56151(6) 0.0605(6) Uani 1 2 d S T P . .
O6 O 1.04661(17) 0.250000 0.80263(8) 0.0868(9) Uani 1 2 d S T P . .
O8 O 0.69964(15) 0.52543(11) 0.36118(6) 0.0936(7) Uani 1 1 d . . . . .
O10 O 0.92563(19) 0.250000 0.80011(9) 0.0967(10) Uani 1 2 d S T P . .
C1 C 0.53231(13) 0.29595(9) 0.56911(5) 0.0494(5) Uani 1 1 d . . . . .
C4 C 0.41880(17) 0.250000 0.57666(7) 0.0452(6) Uani 1 2 d S T P . .
C6 C 0.57054(17) 0.250000 0.56630(8) 0.0509(7) Uani 1 2 d S T P . .
C8 C 0.45654(12) 0.29569(9) 0.57408(5) 0.0467(5) Uani 1 1 d . . . . .
O12 O 0.73207(16) 0.43940(11) 0.80609(6) 0.1021(8) Uani 1 1 d . . . . .
H12 H 0.753959 0.453871 0.822815 0.153 Uiso 1 1 calc R U . . .
C10 C 0.46494(13) 0.37285(9) 0.60800(5) 0.0510(5) Uani 1 1 d . . . . .
O14 O 0.23759(15) 0.54692(12) 0.37670(6) 0.1036(8) Uani 1 1 d . . . . .
C12 C 0.42412(13) 0.34929(9) 0.57740(5) 0.0478(5) Uani 1 1 d . . . . .
H12A H 0.370030 0.349108 0.580776 0.057 Uiso 1 1 calc R U . . .
C14 C 0.43519(14) 0.38818(9) 0.63967(5) 0.0542(5) Uani 1 1 d . . . . .
H14 H 0.383761 0.387856 0.642714 0.065 Uiso 1 1 calc R U . . .
C16 C 0.54079(13) 0.37358(9) 0.60331(5) 0.0521(5) Uani 1 1 d . . . . .
C18 C 0.47999(15) 0.40417(10) 0.66726(6) 0.0590(6) Uani 1 1 d . . . . .
C20 C 0.44800(14) 0.37666(9) 0.54388(5) 0.0513(5) Uani 1 1 d . . . . .
O7 O 0.32485(18) 0.41798(12) 0.81913(6) 0.1112(9) Uani 1 1 d . . . . .
H7 H 0.296374 0.431760 0.833684 0.167 Uiso 1 1 calc R U . . .
C22 C 0.56448(13) 0.34964(9) 0.56858(5) 0.0523(5) Uani 1 1 d . . . . .
H22 H 0.618555 0.349892 0.565122 0.063 Uiso 1 1 calc R U . . .
C24 C 0.52324(14) 0.37729(9) 0.53941(6) 0.0536(5) Uani 1 1 d . . . . .
C26 C 0.55541(15) 0.40622(10) 0.66241(6) 0.0607(6) Uani 1 1 d . . . . .
C28 C 0.58537(14) 0.39059(10) 0.63009(6) 0.0567(6) Uani 1 1 d . . . . .
H28 H 0.636679 0.391762 0.626679 0.068 Uiso 1 1 calc R U . . .
C30 C 0.40223(15) 0.39621(9) 0.51861(5) 0.0566(6) Uani 1 1 d . . . . .
H30 H 0.350884 0.395554 0.521966 0.068 Uiso 1 1 calc R U . . .
O2 O 0.64493(18) 0.46401(14) 0.33006(6) 0.1223(11) Uani 1 1 d . . . . .
H2 H 0.674739 0.473569 0.314586 0.184 Uiso 1 1 calc R U . . .
O9 O 0.77006(18) 0.50892(15) 0.77700(7) 0.1198(10) Uani 1 1 d . . . . .
C32 C 0.43245(17) 0.41742(10) 0.48743(6) 0.0642(7) Uani 1 1 d . . . . .
C34 C 0.44829(16) 0.41775(12) 0.70179(6) 0.0672(7) Uani 1 1 d . . . . .
C36 C 0.55330(16) 0.39830(10) 0.50920(6) 0.0613(6) Uani 1 1 d . . . . .
H36 H 0.604724 0.398941 0.506171 0.074 Uiso 1 1 calc R U . . .
C38 C 0.9840(3) 0.250000 0.78554(11) 0.0744(10) Uani 1 2 d S T P . .
C40 C 0.50756(17) 0.41857(11) 0.48315(6) 0.0647(7) Uani 1 1 d . . . . .
O5 O 0.1866(2) 0.47051(15) 0.37249(9) 0.1553(17) Uani 1 1 d . . . . .
H5 H 0.169469 0.483191 0.353908 0.233 Uiso 1 1 calc R U . . .
O11 O 0.3739(2) 0.49715(15) 0.81561(8) 0.1406(14) Uani 1 1 d . . . . .
C42 C 0.40392(18) 0.38279(12) 0.71946(7) 0.0725(7) Uani 1 1 d . . . . .
H42 H 0.392429 0.350834 0.708611 0.087 Uiso 1 1 calc R U . . .
C44 C 0.38125(18) 0.43878(12) 0.46104(6) 0.0718(8) Uani 1 1 d . . . . .
C46 C 0.38910(19) 0.48865(13) 0.44852(7) 0.0769(8) Uani 1 1 d . . . . .
H46 H 0.429245 0.508850 0.456223 0.092 Uiso 1 1 calc R U . . .
C48 C 0.60506(17) 0.42102(13) 0.69155(7) 0.0728(8) Uani 1 1 d . . . . .
C50 C 0.54387(18) 0.43805(13) 0.45009(6) 0.0760(8) Uani 1 1 d . . . . .
C52 C 0.6914(2) 0.45113(16) 0.74768(8) 0.0879(10) Uani 1 1 d . . . . .
O3 O 0.7452(2) 0.29336(16) 0.75811(11) 0.1351(12) Uani 1 1 d . . . . .
C54 C 0.6529(2) 0.40573(15) 0.74974(8) 0.0866(10) Uani 1 1 d . . . . .
H54 H 0.655452 0.384765 0.770214 0.104 Uiso 1 1 calc R U . . .
C56 C 0.6568(2) 0.48851(16) 0.35842(8) 0.0847(9) Uani 1 1 d . . . . .
C58 C 0.4619(2) 0.46572(14) 0.71745(8) 0.0815(9) Uani 1 1 d . . . . .
H58 H 0.490165 0.490869 0.705445 0.098 Uiso 1 1 calc R U . . .
C60 C 0.3397(2) 0.50951(15) 0.42507(8) 0.0875(10) Uani 1 1 d . . . . .
H60 H 0.345308 0.544068 0.417325 0.105 Uiso 1 1 calc R U . . .
C62 C 0.6101(2) 0.39128(14) 0.72119(8) 0.0811(8) Uani 1 1 d . . . . .
H62 H 0.583686 0.359858 0.722284 0.097 Uiso 1 1 calc R U . . .
C64 C 0.37624(19) 0.39366(14) 0.75249(8) 0.0820(9) Uani 1 1 d . . . . .
H64 H 0.347180 0.369070 0.764584 0.098 Uiso 1 1 calc R U . . .
C66 C 0.6326(2) 0.49317(14) 0.42253(8) 0.0845(9) Uani 1 1 d . . . . .
H66 H 0.668507 0.519394 0.424396 0.101 Uiso 1 1 calc R U . . .
C68 C 0.7344(2) 0.46855(18) 0.77859(9) 0.0938(11) Uani 1 1 d . . . . .
C70 C 0.6153(2) 0.47217(15) 0.39004(7) 0.0853(9) Uani 1 1 d . . . . .
C72 C 0.5971(2) 0.47557(12) 0.45202(8) 0.0824(9) Uani 1 1 d . . . . .
H72 H 0.609437 0.489584 0.474348 0.099 Uiso 1 1 calc R U . . .
C74 C 0.3914(2) 0.44071(16) 0.76764(8) 0.0885(10) Uani 1 1 d . . . . .
C76 C 1.0419(3) 0.250000 0.84044(12) 0.0910(14) Uani 1 2 d S T P . .
H76A H 1.091110 0.249280 0.850539 0.136 Uiso 0.5 1 d R U P A -1
H76B H 1.014790 0.219550 0.848249 0.136 Uiso 0.5 1 d R U P A -1
H76C H 1.016560 0.281170 0.848289 0.136 Uiso 0.5 1 d R U P A -1
C19 C 0.2823(2) 0.48029(16) 0.41288(8) 0.0936(11) Uani 1 1 d . . . . .
C39 C 0.4339(2) 0.47608(16) 0.75040(10) 0.0934(11) Uani 1 1 d . . . . .
H39 H 0.444213 0.508191 0.761316 0.112 Uiso 1 1 calc R U . . .
C5 C 0.9926(2) 0.250000 0.74720(11) 0.0910(14) Uani 1 2 d DS T P . .
C41 C 0.2329(2) 0.50172(18) 0.38584(9) 0.1044(13) Uani 1 1 d . . . . .
C21 C 0.6454(2) 0.46535(16) 0.68932(8) 0.0903(10) Uani 1 1 d . . . . .
H21 H 0.643764 0.485521 0.668455 0.108 Uiso 1 1 calc R U . . .
C43 C 0.3629(2) 0.45355(19) 0.80335(9) 0.1027(12) Uani 1 1 d . . . . .
C11 C 0.3230(3) 0.250000 0.61696(12) 0.0934(14) Uani 1 2 d DS TU P B .
H11A H 0.342313 0.280949 0.628997 0.112 Uiso 0.5 1 calc R U P . .
H11B H 0.342313 0.219051 0.628997 0.112 Uiso 0.5 1 calc R U P . .
C45 C 0.3212(2) 0.41028(15) 0.44909(8) 0.0939(11) Uani 1 1 d . . . . .
H45 H 0.313604 0.376481 0.457929 0.113 Uiso 1 1 calc R U . . .
C23 C 0.7442(3) 0.250000 0.7421(2) 0.1092(17) Uani 1 2 d S TU P D .
C47 C 0.6675(3) 0.250000 0.52522(15) 0.1161(19) Uani 1 2 d DS TU P . .
H47A H 0.647449 0.280850 0.513339 0.139 Uiso 0.5 1 calc R U P . .
H47B H 0.647449 0.219150 0.513339 0.139 Uiso 0.5 1 calc R U P . .
C3 C 0.7441(3) 0.250000 0.7036(2) 0.1144(19) Uani 1 2 d S TU P . .
C49 C 0.2736(2) 0.43000(17) 0.42507(9) 0.1055(14) Uani 1 1 d . . . . .
H49 H 0.234434 0.409466 0.416614 0.127 Uiso 1 1 calc R U . . .
C25 C 0.5248(2) 0.41944(19) 0.41738(8) 0.1026(13) Uani 1 1 d . . . . .
H25 H 0.486486 0.394950 0.415381 0.123 Uiso 1 1 calc R U . . .
C51 C 0.6890(2) 0.48107(19) 0.71765(9) 0.1058(13) Uani 1 1 d . . . . .
H51 H 0.716674 0.511951 0.716209 0.127 Uiso 1 1 calc R U . . .
C13 C 0.5606(2) 0.43595(19) 0.38754(8) 0.1049(13) Uani 1 1 d . . . . .
H13 H 0.547525 0.422338 0.365182 0.126 Uiso 1 1 calc R U . . .
C53 C 0.9328(3) 0.250000 0.72583(13) 0.118(2) Uani 1 2 d DS T P . .
H53 H 0.885707 0.250000 0.736254 0.141 Uiso 1 2 calc R U P . .
C27 C 0.7455(2) 0.2962(2) 0.68565(16) 0.1247(16) Uani 1 1 d . . . . .
H27 H 0.744850 0.327791 0.698260 0.150 Uiso 1 1 calc R U . . .
C55 C 0.7478(3) 0.2963(3) 0.6498(2) 0.160(2) Uani 1 1 d . . . . .
H55 H 0.749888 0.327862 0.637213 0.192 Uiso 1 1 calc R U . . .
C7 C 0.7470(5) 0.250000 0.6320(3) 0.183(5) Uani 1 2 d S T P . .
H7A H 0.745851 0.250002 0.606961 0.219 Uiso 1 2 calc R U P . .
C57 C 0.9383(3) 0.250000 0.68994(15) 0.143(3) Uani 1 2 d DS T P . .
H57 H 0.895867 0.250000 0.675590 0.171 Uiso 1 2 calc R U P . .
C29 C 0.2397(3) 0.250000 0.6179(2) 0.141(2) Uani 1 2 d DS TU P . .
H29A H 0.222151 0.240408 0.641692 0.170 Uiso 0.5 1 calc R U P B .
H29B H 0.220116 0.224946 0.600702 0.170 Uiso 0.5 1 calc R U P . .
C59 C 1.0603(3) 0.250000 0.73147(17) 0.165(3) Uani 1 2 d DS TU P . .
H59 H 1.102807 0.250000 0.745794 0.198 Uiso 1 2 calc R U P . .
C15 C 1.0055(4) 0.250000 0.6753(2) 0.182(4) Uani 1 2 d DS TU P . .
H15 H 1.009676 0.250000 0.650379 0.219 Uiso 1 2 calc R U P . .
C61 C 0.7471(4) 0.250000 0.5221(3) 0.184(3) Uani 1 2 d DS TU P . .
H61A H 0.767434 0.219103 0.533792 0.221 Uiso 0.5 1 calc R U P . .
H61B H 0.767434 0.280897 0.533792 0.221 Uiso 0.5 1 calc R U P . .
C31 C 1.0676(4) 0.250000 0.69526(19) 0.198(4) Uani 1 2 d DS TU P . .
H31 H 1.114386 0.250000 0.684520 0.237 Uiso 1 2 calc R U P . .
C63 C 0.2145(6) 0.3054(5) 0.6084(4) 0.186(4) Uani 0.5 1 d D U P B -1
H63A H 0.231258 0.329815 0.626773 0.223 Uiso 0.5 1 calc R U P B -1
H63B H 0.236311 0.315928 0.585688 0.223 Uiso 0.5 1 calc R U P B -1
C2 C 0.1306(6) 0.3073(10) 0.6057(5) 0.252(7) Uani 0.5 1 d D U P B -1
H2A H 0.114244 0.338429 0.593420 0.379 Uiso 0.5 1 d R U P B -1
H2B H 0.114664 0.308729 0.630350 0.379 Uiso 0.5 1 d R U P B -1
H2C H 0.109444 0.276929 0.594330 0.379 Uiso 0.5 1 d R U P B -1
C65 C 0.7675(7) 0.250000 0.4841(3) 0.247(5) Uani 1 2 d DS TU P . .
H65A H 0.746860 0.280862 0.472468 0.297 Uiso 0.5 1 calc R U P . .
H65B H 0.746860 0.219138 0.472468 0.297 Uiso 0.5 1 calc R U P . .
C33 C 0.8485(8) 0.250000 0.4800(6) 0.333(8) Uani 1 2 d DS TU P . .
H33A H 0.871769 0.233000 0.500074 0.500 Uiso 0.5 1 d R U P C -1
H33B H 0.865989 0.285570 0.478254 0.500 Uiso 0.5 1 d R U P C -1
H33C H 0.860669 0.231440 0.458274 0.500 Uiso 0.5 1 d R U P C -1
C67 C 0.7520(5) 0.2982(4) 0.7940(3) 0.117(3) Uani 0.5 1 d . . P D -1
H67A H 0.752413 0.334796 0.800348 0.175 Uiso 0.5 1 calc R U P D -1
H67B H 0.797746 0.282165 0.801665 0.175 Uiso 0.5 1 calc R U P D -1
H67C H 0.710849 0.281147 0.805588 0.175 Uiso 0.5 1 calc R U P D -1
C17 C 0.4441(6) 0.2425(7) 0.4679(4) 0.210(5) Uani 0.5 1 d G U P E -1
C69 C 0.4653(9) 0.2024(6) 0.4459(4) 0.282(13) Uani 0.5 1 d G U P E -1
H69 H 0.436486 0.172064 0.444507 0.339 Uiso 0.5 1 calc R U P E -1
C35 C 0.5285(10) 0.2067(8) 0.4259(4) 0.300(15) Uani 0.5 1 d G U P E -1
H35 H 0.542991 0.179289 0.410904 0.359 Uiso 0.5 1 calc R U P E -1
C71 C 0.5707(6) 0.2511(10) 0.4279(4) 0.258(6) Uani 0.5 1 d G U P E -1
H71 H 0.613894 0.254054 0.414305 0.310 Uiso 0.5 1 calc R U P E -1
C9 C 0.5495(8) 0.2912(7) 0.4499(4) 0.240(7) Uani 0.5 1 d G U P E -1
H9 H 0.578290 0.321595 0.451308 0.288 Uiso 0.5 1 calc R U P E -1
C73 C 0.4862(8) 0.2869(6) 0.4699(3) 0.195(6) Uani 0.5 1 d G U P E -1
H73 H 0.471784 0.314370 0.484912 0.234 Uiso 0.5 1 calc R U P E -1
C37 C 0.3679(11) 0.250000 0.4809(5) 0.225(4) Uani 1 2 d S TU P E .
O13 O 0.3328(5) 0.2089(3) 0.4909(2) 0.269(3) Uani 1 1 d D U . . .
C75 C 0.2608(9) 0.2146(8) 0.5068(6) 0.246(7) Uani 0.5 1 d D U P F -1
H75A H 0.220495 0.224881 0.491417 0.368 Uiso 0.5 1 d R U P F -1
H75B H 0.270315 0.241921 0.524007 0.368 Uiso 0.5 1 d R U P F -1
H75C H 0.247855 0.182771 0.519197 0.368 Uiso 0.5 1 d R U P F -1

loop_
_atom_site_aniso_label
_atom_site_aniso_U_11
_atom_site_aniso_U_22
_atom_site_aniso_U_33
_atom_site_aniso_U_23
_atom_site_aniso_U_13
_atom_site_aniso_U_12
O1 0.0442(11) 0.0670(13) 0.0411(10) 0.000 0.0033(9) 0.000
O4 0.0450(12) 0.0835(15) 0.0530(12) 0.000 0.0076(10) 0.000
O6 0.0691(17) 0.132(3) 0.0597(15) 0.000 -0.0040(14) 0.000
O8 0.0995(17) 0.1123(17) 0.0690(12) 0.0277(12) 0.0336(12) 0.0118(15)
O10 0.0736(19) 0.145(3) 0.0715(19) 0.000 0.0089(16) 0.000
C1 0.0499(12) 0.0641(13) 0.0342(9) 0.0041(9) 0.0045(8) -0.0050(10)
C4 0.0444(15) 0.0601(17) 0.0311(11) 0.000 0.0031(11) 0.000
C6 0.0445(16) 0.072(2) 0.0358(13) 0.000 0.0063(12) 0.000
C8 0.0484(11) 0.0605(12) 0.0313(8) 0.0012(8) 0.0012(8) 0.0018(10)
O12 0.1102(19) 0.133(2) 0.0628(12) -0.0248(13) -0.0294(12) 0.0025(16)
C10 0.0579(13) 0.0583(12) 0.0369(9) 0.0030(9) -0.0010(9) -0.0017(10)
O14 0.1026(18) 0.144(2) 0.0646(12) 0.0423(14) -0.0265(12) -0.0244(16)
C12 0.0529(11) 0.0591(12) 0.0314(9) 0.0044(8) 0.0011(8) -0.0005(10)
C14 0.0581(13) 0.0678(13) 0.0367(9) 0.0019(9) 0.0024(9) -0.0039(11)
C16 0.0605(13) 0.0604(12) 0.0354(9) 0.0042(9) 0.0025(9) -0.0053(10)
C18 0.0661(15) 0.0732(15) 0.0378(10) -0.0025(10) 0.0025(10) -0.0022(12)
C20 0.0633(14) 0.0567(12) 0.0338(9) 0.0025(8) 0.0015(9) -0.0035(11)
O7 0.122(2) 0.151(2) 0.0613(12) -0.0248(14) 0.0336(14) 0.0004(19)
C22 0.0539(12) 0.0676(13) 0.0355(9) 0.0020(9) 0.0041(9) -0.0084(11)
C24 0.0644(14) 0.0618(13) 0.0347(9) 0.0028(9) 0.0015(9) -0.0098(11)
C26 0.0670(15) 0.0746(15) 0.0405(10) -0.0041(10) -0.0039(10) -0.0025(12)
C28 0.0565(13) 0.0730(14) 0.0405(10) 0.0009(10) -0.0004(9) -0.0083(11)
C30 0.0697(15) 0.0644(13) 0.0358(9) 0.0033(9) 0.0012(10) -0.0042(12)
O2 0.123(2) 0.190(3) 0.0542(12) 0.0132(15) 0.0281(13) -0.029(2)
O9 0.113(2) 0.175(3) 0.0719(15) -0.0162(16) -0.0278(14) -0.041(2)
C32 0.0827(18) 0.0763(16) 0.0336(10) 0.0076(10) -0.0023(11) -0.0102(14)
C34 0.0679(16) 0.0935(19) 0.0403(11) -0.0076(12) 0.0040(11) 0.0028(14)
C36 0.0685(15) 0.0780(15) 0.0374(10) 0.0042(10) 0.0068(10) -0.0125(13)
C38 0.070(2) 0.091(3) 0.062(2) 0.000 -0.0001(19) 0.000
C40 0.0820(18) 0.0789(16) 0.0332(10) 0.0074(10) -0.0001(11) -0.0172(14)
O5 0.162(3) 0.191(3) 0.112(2) 0.094(2) -0.081(2) -0.088(3)
O11 0.139(3) 0.189(3) 0.0941(18) -0.081(2) 0.0518(18) -0.051(2)
C42 0.0827(19) 0.0875(18) 0.0473(12) -0.0119(12) 0.0065(12) 0.0000(15)
C44 0.0852(19) 0.0903(18) 0.0399(11) 0.0132(12) -0.0069(12) -0.0146(15)
C46 0.087(2) 0.097(2) 0.0460(12) 0.0159(13) -0.0108(13) -0.0165(17)
C48 0.0701(17) 0.104(2) 0.0443(12) -0.0088(13) -0.0059(12) -0.0063(16)
C50 0.0836(19) 0.105(2) 0.0393(11) 0.0129(13) 0.0077(12) -0.0145(17)
C52 0.080(2) 0.127(3) 0.0571(15) -0.0248(17) -0.0142(14) -0.005(2)
O3 0.116(3) 0.160(3) 0.130(3) -0.012(2) 0.003(2) 0.026(2)
C54 0.096(2) 0.108(2) 0.0555(14) -0.0120(16) -0.0216(15) 0.013(2)
C56 0.080(2) 0.118(3) 0.0553(15) 0.0224(16) 0.0175(14) -0.001(2)
C58 0.085(2) 0.098(2) 0.0623(16) -0.0174(15) 0.0066(15) -0.0119(17)
C60 0.102(2) 0.103(2) 0.0575(15) 0.0358(15) -0.0188(16) -0.0223(19)
C62 0.087(2) 0.096(2) 0.0608(15) -0.0092(14) -0.0189(15) 0.0055(17)
C64 0.090(2) 0.106(2) 0.0508(13) -0.0093(15) 0.0152(14) 0.0026(18)
C66 0.095(2) 0.095(2) 0.0638(16) 0.0162(15) 0.0255(16) -0.0022(18)
C68 0.089(2) 0.134(3) 0.0587(17) -0.0200(19) -0.0170(16) -0.005(2)
C70 0.090(2) 0.116(2) 0.0498(14) 0.0233(15) 0.0145(14) 0.004(2)
C72 0.113(3) 0.0846(19) 0.0498(13) 0.0027(13) 0.0222(15) -0.0112(18)
C74 0.086(2) 0.121(3) 0.0585(15) -0.0246(17) 0.0121(15) -0.008(2)
C76 0.095(3) 0.120(4) 0.058(2) 0.000 0.003(2) 0.000
C19 0.100(2) 0.122(3) 0.0586(15) 0.0313(17) -0.0211(17) -0.030(2)
C39 0.094(2) 0.113(3) 0.0731(18) -0.0370(19) 0.0124(18) -0.015(2)
C5 0.069(3) 0.144(4) 0.060(2) 0.000 0.000(2) 0.000
C41 0.105(3) 0.143(3) 0.0649(18) 0.051(2) -0.0282(18) -0.039(3)
C21 0.087(2) 0.130(3) 0.0531(14) -0.0092(16) -0.0088(14) -0.025(2)
C43 0.104(3) 0.144(3) 0.0602(17) -0.040(2) 0.0189(18) -0.016(3)
C11 0.080(3) 0.143(4) 0.058(2) 0.000 0.023(2) 0.000
C45 0.112(3) 0.109(2) 0.0615(16) 0.0285(16) -0.0229(17) -0.032(2)
C23 0.068(3) 0.129(4) 0.131(4) 0.000 -0.004(3) 0.000
C47 0.078(3) 0.194(6) 0.077(3) 0.000 0.037(3) 0.000
C3 0.064(3) 0.161(5) 0.118(4) 0.000 -0.017(3) 0.000
C49 0.117(3) 0.134(3) 0.0650(17) 0.0383(19) -0.0353(19) -0.055(3)
C25 0.110(3) 0.154(4) 0.0434(13) 0.0028(17) 0.0062(16) -0.037(3)
C51 0.104(3) 0.152(3) 0.0614(17) -0.015(2) -0.0126(18) -0.045(3)
C13 0.111(3) 0.162(4) 0.0415(13) 0.0050(17) 0.0085(15) -0.032(3)
C53 0.067(3) 0.207(7) 0.078(3) 0.000 -0.006(2) 0.000
C27 0.081(3) 0.156(4) 0.137(4) 0.007(4) -0.028(3) 0.019(3)
C55 0.113(4) 0.211(7) 0.154(6) 0.002(5) -0.056(4) 0.016(4)
C7 0.125(7) 0.281(15) 0.142(8) 0.000 -0.077(6) 0.000
C57 0.090(4) 0.261(10) 0.077(3) 0.000 -0.015(3) 0.000
C29 0.094(4) 0.222(6) 0.108(4) 0.000 0.028(3) 0.000
C59 0.093(4) 0.299(9) 0.102(4) 0.000 0.001(4) 0.000
C15 0.149(7) 0.270(9) 0.128(6) 0.000 -0.008(5) 0.000
C61 0.114(4) 0.284(8) 0.155(6) 0.000 0.052(5) 0.000
C31 0.150(7) 0.315(9) 0.129(6) 0.000 0.010(6) 0.000
C63 0.130(6) 0.266(9) 0.162(8) 0.004(8) 0.014(7) 0.057(7)
C2 0.146(8) 0.398(18) 0.213(14) 0.031(15) 0.036(11) 0.072(13)
C65 0.188(7) 0.344(11) 0.210(8) 0.000 0.047(8) 0.000
C33 0.219(10) 0.467(19) 0.314(16) 0.000 0.056(14) 0.000
C67 0.092(6) 0.147(7) 0.111(7) 0.017(6) 0.014(5) -0.011(5)
C17 0.228(8) 0.204(8) 0.197(7) 0.018(7) 0.016(7) -0.006(7)
C69 0.289(15) 0.267(15) 0.290(16) -0.010(10) 0.014(10) 0.020(9)
C35 0.291(17) 0.302(17) 0.306(17) -0.005(10) -0.004(10) -0.011(10)
C71 0.256(9) 0.249(9) 0.270(9) -0.010(8) 0.019(7) 0.005(8)
C9 0.236(9) 0.234(9) 0.250(10) -0.017(8) 0.022(8) 0.007(8)
C73 0.190(10) 0.202(9) 0.192(10) -0.001(8) 0.002(8) -0.045(8)
C37 0.235(7) 0.218(6) 0.220(6) 0.000 0.020(6) 0.000
O13 0.270(6) 0.269(6) 0.269(6) 0.004(5) 0.042(5) -0.020(5)
C75 0.226(12) 0.270(13) 0.241(12) -0.007(11) 0.086(11) -0.007(11)

loop_
_atom_type_symbol
_atom_type_description
_atom_type_scat_dispersion_real
_atom_type_scat_dispersion_imag
_atom_type_scat_source
C C 0.0181 0.0091 'International Tables Vol C Tables 4.2.6.8 and 6.1.1.4'
H H 0.0000 0.0000 'International Tables Vol C Tables 4.2.6.8 and 6.1.1.4'
O O 0.0492 0.0322 'International Tables Vol C Tables 4.2.6.8 and 6.1.1.4'

loop_
_geom_angle_atom_site_label_1
_geom_angle_atom_site_label_2
_geom_angle_atom_site_label_3
_geom_angle
_geom_angle_site_symmetry_1
_geom_angle_site_symmetry_3
_geom_angle_publ_flag
C4 O1 C11 113.4(3) . . ?
C6 O4 C47 113.9(3) . . ?
C38 O6 C76 116.0(4) . . ?
C6 C1 C8 120.4(2) . . ?
C6 C1 C22 126.4(2) . . ?
C8 C1 C22 113.1(2) . . ?
C8 C4 O1 120.50(14) 7_565 . ?
C8 C4 O1 120.50(14) . . ?
C8 C4 C8 119.0(3) 7_565 . ?
O4 C6 C1 120.71(14) . . ?
O4 C6 C1 120.71(14) . 7_565 ?
C1 C6 C1 118.6(3) . 7_565 ?
C1 C8 C12 113.23(19) . . ?
C4 C8 C1 120.8(2) . . ?
C4 C8 C12 126.0(2) . . ?
C68 O12 H12 109.5 . . ?
C14 C10 C12 126.3(2) . . ?
C14 C10 C16 120.0(2) . . ?
C16 C10 C12 113.50(18) . . ?
C8 C12 H12A 113.2 . . ?
C8 C12 C20 104.24(17) . . ?
C10 C12 C8 103.96(17) . . ?
C10 C12 H12A 113.2 . . ?
C10 C12 C20 108.14(18) . . ?
C20 C12 H12A 113.2 . . ?
C10 C14 H14 119.7 . . ?
C10 C14 C18 120.5(2) . . ?
C18 C14 H14 119.7 . . ?
C10 C16 C22 112.83(19) . . ?
C28 C16 C10 119.9(2) . . ?
C28 C16 C22 127.0(2) . . ?
C14 C18 C26 119.7(2) . . ?
C14 C18 C34 120.4(2) . . ?
C26 C18 C34 119.9(2) . . ?
C24 C20 C12 113.14(19) . . ?
C30 C20 C12 125.6(2) . . ?
C30 C20 C24 121.2(2) . . ?
C43 O7 H7 109.5 . . ?
C1 C22 C16 104.69(17) . . ?
C1 C22 H22 113.2 . . ?
C1 C22 C24 104.52(18) . . ?
C16 C22 H22 113.2 . . ?
C16 C22 C24 107.2(2) . . ?
C24 C22 H22 113.2 . . ?
C20 C24 C22 113.51(18) . . ?
C36 C24 C20 120.1(2) . . ?
C36 C24 C22 126.2(2) . . ?
C18 C26 C28 119.5(2) . . ?
C18 C26 C48 121.3(2) . . ?
C28 C26 C48 119.1(2) . . ?
C16 C28 C26 120.4(2) . . ?
C16 C28 H28 119.8 . . ?
C26 C28 H28 119.8 . . ?
C20 C30 H30 120.4 . . ?
C20 C30 C32 119.2(2) . . ?
C32 C30 H30 120.4 . . ?
C56 O2 H2 109.5 . . ?
C30 C32 C44 117.6(3) . . ?
C40 C32 C30 119.6(2) . . ?
C40 C32 C44 122.8(2) . . ?
C42 C34 C18 120.2(3) . . ?
C42 C34 C58 118.6(2) . . ?
C58 C34 C18 121.2(3) . . ?
C24 C36 H36 120.2 . . ?
C24 C36 C40 119.7(2) . . ?
C40 C36 H36 120.2 . . ?
O6 C38 C5 113.3(4) . . ?
O10 C38 O6 123.2(4) . . ?
O10 C38 C5 123.6(4) . . ?
C32 C40 C36 120.3(2) . . ?
C32 C40 C50 122.9(2) . . ?
C36 C40 C50 116.7(3) . . ?
C41 O5 H5 109.5 . . ?
C34 C42 H42 119.4 . . ?
C64 C42 C34 121.3(3) . . ?
C64 C42 H42 119.4 . . ?
C46 C44 C32 121.1(3) . . ?
C46 C44 C45 117.6(3) . . ?
C45 C44 C32 121.3(3) . . ?
C44 C46 H46 119.4 . . ?
C60 C46 C44 121.3(3) . . ?
C60 C46 H46 119.4 . . ?
C62 C48 C26 120.6(3) . . ?
C62 C48 C21 119.2(3) . . ?
C21 C48 C26 120.2(3) . . ?
C72 C50 C40 120.3(2) . . ?
C25 C50 C40 121.4(3) . . ?
C25 C50 C72 118.4(3) . . ?
C54 C52 C68 119.2(3) . . ?
C54 C52 C51 120.9(3) . . ?
C51 C52 C68 119.8(4) . . ?
C23 O3 C67 123.6(7) . . ?
C52 C54 H54 120.8 . . ?
C52 C54 C62 118.4(3) . . ?
C62 C54 H54 120.8 . . ?
O8 C56 O2 124.5(3) . . ?
O8 C56 C70 118.4(3) . . ?
O2 C56 C70 117.1(4) . . ?
C34 C58 H58 120.3 . . ?
C39 C58 C34 119.4(3) . . ?
C39 C58 H58 120.3 . . ?
C46 C60 H60 119.9 . . ?
C19 C60 C46 120.1(3) . . ?
C19 C60 H60 119.9 . . ?
C48 C62 C54 121.9(3) . . ?
C48 C62 H62 119.1 . . ?
C54 C62 H62 119.1 . . ?
C42 C64 H64 120.5 . . ?
C74 C64 C42 119.1(3) . . ?
C74 C64 H64 120.5 . . ?
C70 C66 H66 120.4 . . ?
C72 C66 H66 120.4 . . ?
C72 C66 C70 119.1(3) . . ?
O12 C68 C52 116.3(4) . . ?
O9 C68 O12 123.7(3) . . ?
O9 C68 C52 120.0(4) . . ?
C66 C70 C56 119.4(3) . . ?
C13 C70 C56 120.8(3) . . ?
C13 C70 C66 119.7(3) . . ?
C50 C72 H72 119.1 . . ?
C66 C72 C50 121.8(3) . . ?
C66 C72 H72 119.1 . . ?
C64 C74 C43 120.5(3) . . ?
C39 C74 C64 120.6(3) . . ?
C39 C74 C43 118.9(3) . . ?
O6 C76 H76A 109.6 . . ?
O6 C76 H76B 109.4 . . ?
O6 C76 H76C 109.4 . . ?
H76A C76 H76B 109.5 . . ?
H76A C76 H76C 109.5 . . ?
H76B C76 H76C 109.5 . . ?
C60 C19 C41 119.6(3) . . ?
C60 C19 C49 119.4(3) . . ?
C49 C19 C41 120.9(3) . . ?
C58 C39 H39 119.5 . . ?
C74 C39 C58 120.9(3) . . ?
C74 C39 H39 119.5 . . ?
C53 C5 C38 120.3(4) . . ?
C53 C5 C59 117.8(5) . . ?
C59 C5 C38 121.9(4) . . ?
O14 C41 O5 122.8(3) . . ?
O14 C41 C19 120.9(3) . . ?
O5 C41 C19 116.3(4) . . ?
C48 C21 H21 119.8 . . ?
C48 C21 C51 120.4(3) . . ?
C51 C21 H21 119.8 . . ?
O7 C43 C74 116.6(3) . . ?
O11 C43 O7 124.1(3) . . ?
O11 C43 C74 119.3(4) . . ?
O1 C11 H11A 110.3 . . ?
O1 C11 H11B 110.3 . . ?
O1 C11 C29 107.2(4) . . ?
H11A C11 H11B 108.5 . . ?
C29 C11 H11A 110.3 . . ?
C29 C11 H11B 110.3 . . ?
C44 C45 H45 119.3 . . ?
C49 C45 C44 121.4(3) . . ?
C49 C45 H45 119.3 . . ?
O3 C23 O3 123.2(8) . 7_565 ?
O3 C23 C3 118.4(4) 7_565 . ?
O3 C23 C3 118.4(4) . . ?
O4 C47 H47A 109.4 . . ?
O4 C47 H47B 109.4 . . ?
O4 C47 C61 111.0(6) . . ?
H47A C47 H47B 108.0 . . ?
C61 C47 H47A 109.4 . . ?
C61 C47 H47B 109.4 . . ?
C27 C3 C23 119.5(4) . . ?
C27 C3 C23 119.5(4) 7_565 . ?
C27 C3 C27 120.9(8) . 7_565 ?
C19 C49 H49 120.0 . . ?
C45 C49 C19 120.1(3) . . ?
C45 C49 H49 120.0 . . ?
C50 C25 H25 119.6 . . ?
C13 C25 C50 120.7(4) . . ?
C13 C25 H25 119.6 . . ?
C52 C51 C21 119.2(4) . . ?
C52 C51 H51 120.4 . . ?
C21 C51 H51 120.4 . . ?
C70 C13 H13 119.9 . . ?
C25 C13 C70 120.2(3) . . ?
C25 C13 H13 119.9 . . ?
C5 C53 H53 118.9 . . ?
C5 C53 C57 122.3(5) . . ?
C57 C53 H53 118.9 . . ?
C3 C27 H27 120.2 . . ?
C55 C27 C3 119.6(7) . . ?
C55 C27 H27 120.2 . . ?
C27 C55 H55 120.4 . . ?
C27 C55 C7 119.3(8) . . ?
C7 C55 H55 120.4 . . ?
C55 C7 C55 121.2(11) 7_565 . ?
C55 C7 H7A 119.4 . . ?
C55 C7 H7A 119.4 7_565 . ?
C53 C57 H57 120.7 . . ?
C15 C57 C53 118.5(5) . . ?
C15 C57 H57 120.7 . . ?
C11 C29 H29A 110.3(3) . 7_565 ?
C11 C29 H29A 110.3 . . ?
C11 C29 H29B 110.3 . . ?
C11 C29 H29B 110.3(2) . 7_565 ?
C11 C29 C63 107.0(5) . . ?
H29A C29 H29A 29.1 . 7_565 ?
H29A C29 H29B 108.6 7_565 7_565 ?
H29A C29 H29B 130.5 . 7_565 ?
H29A C29 H29B 108.6 . . ?
H29B C29 H29A 130.5 . 7_565 ?
H29B C29 H29B 82.2 . 7_565 ?
C63 C29 H29A 110.3 . . ?
C63 C29 H29A 83.2(7) . 7_565 ?
C63 C29 H29B 29.6(7) . 7_565 ?
C63 C29 H29B 110.3 . . ?
C5 C59 H59 119.4 . . ?
C5 C59 C31 121.2(5) . . ?
C31 C59 H59 119.4 . . ?
C57 C15 H15 118.9 . . ?
C57 C15 C31 122.1(6) . . ?
C31 C15 H15 118.9 . . ?
C47 C61 H61A 109.8 . . ?
C47 C61 H61B 109.8 . . ?
C47 C61 C65 109.2(10) . . ?
H61A C61 H61B 108.3 . . ?
C65 C61 H61A 109.8 . . ?
C65 C61 H61B 109.8 . . ?
C59 C31 H31 121.0 . . ?
C15 C31 C59 118.1(6) . . ?
C15 C31 H31 121.0 . . ?
C29 C63 H29B 35.2(5) . 7_565 ?
C29 C63 H63A 109.7 . . ?
C29 C63 H63B 109.7 . . ?
H63A C63 H29B 143.2 . 7_565 ?
H63A C63 H63B 108.2 . . ?
H63B C63 H29B 84.5 . 7_565 ?
C2 C63 C29 110.0(13) . . ?
C2 C63 H29B 97.3(16) . 7_565 ?
C2 C63 H63A 109.7 . . ?
C2 C63 H63B 109.7 . . ?
C63 C2 H2A 111.2 . . ?
C63 C2 H2B 103.5 . . ?
C63 C2 H2C 113.5 . . ?
H2A C2 H2B 109.5 . . ?
H2A C2 H2C 109.4 . . ?
H2B C2 H2C 109.5 . . ?
C61 C65 H65A 109.5 . . ?
C61 C65 H65B 109.5 . . ?
C61 C65 C33 110.6(13) . . ?
H65A C65 H65B 108.1 . . ?
C33 C65 H65A 109.5 . . ?
C33 C65 H65B 109.5 . . ?
C65 C33 H33A 110.6 . . ?
C65 C33 H33B 109.4 . . ?
C65 C33 H33C 108.3 . . ?
H33A C33 H33B 109.5 . . ?
H33A C33 H33C 109.5 . . ?
H33B C33 H33C 109.4 . . ?
O3 C67 H67A 109.5 . . ?
O3 C67 H67B 109.5 . . ?
O3 C67 H67C 109.5 . . ?
H67A C67 H67B 109.5 . . ?
H67A C67 H67C 109.5 . . ?
H67B C67 H67C 109.5 . . ?
C69 C17 C69 105.8(6) . 7_565 ?
C69 C17 C73 120.0 . . ?
C69 C17 C37 123.8(12) . . ?
C73 C17 C69 37.1(3) . 7_565 ?
C73 C17 C37 113.2(12) . . ?
C37 C17 C69 105.5(14) . 7_565 ?
C17 C69 H69 120.0 . . ?
C17 C69 C35 68.8(4) . 7_565 ?
C35 C69 C17 120.0 . . ?
C35 C69 H69 120.0 . . ?
C35 C69 H69 159.3 7_565 . ?
C35 C69 C35 55.0(5) . 7_565 ?
C69 C35 H35 120.0 . . ?
C69 C35 C71 120.0 . . ?
C71 C35 H35 120.0 . . ?
C35 C71 H71 120.0 . . ?
C35 C71 C9 120.0 . . ?
C9 C71 H71 120.0 . . ?
C71 C9 H9 120.0 . . ?
C73 C9 C71 120.0 . . ?
C73 C9 H9 120.0 . . ?
C17 C73 H73 120.0 . . ?
C9 C73 C17 120.0 . . ?
C9 C73 H73 120.0 . . ?
C17 C37 C17 14.9(14) 7_565 . ?
C37 C37 C17 0(10) 7_565 . ?
C37 C37 C17 0(10) 7_565 7_565 ?
C37 C37 O13 0(10) 7_565 . ?
C37 C37 O13 0(10) 7_565 7_565 ?
O13 C37 C17 116.8(10) 7_565 7_565 ?
O13 C37 C17 116.8(10) . . ?
O13 C37 C17 131.6(12) 7_565 . ?
O13 C37 C17 131.6(12) . 7_565 ?
O13 C37 O13 110.1(17) . 7_565 ?
C37 O13 C37 0.0(15) 7_565 . ?
C37 O13 C75 119.0(14) 7_565 . ?
C37 O13 C75 119.0(14) . . ?
O13 C75 H75A 117.7 . . ?
O13 C75 H75B 100.8 . . ?
O13 C75 H75C 109.5 . . ?
H75A C75 H75B 109.5 . . ?
H75A C75 H75C 109.5 . . ?
H75B C75 H75C 109.5 . . ?

loop_
_geom_bond_atom_site_label_1
_geom_bond_atom_site_label_2
_geom_bond_distance
_geom_bond_site_symmetry_2
_geom_bond_publ_flag
O1 C4 1.386(4) . ?
O1 C11 1.402(4) . ?
O4 C6 1.385(4) . ?
O4 C47 1.436(5) . ?
O6 C38 1.319(5) . ?
O6 C76 1.438(5) . ?
O8 C56 1.243(5) . ?
O10 C38 1.204(5) . ?
C1 C6 1.388(3) . ?
C1 C8 1.402(3) . ?
C1 C22 1.514(3) . ?
C4 C8 1.377(3) . ?
C4 C8 1.377(3) 7_565 ?
C8 C12 1.519(3) . ?
O12 H12 0.8400 . ?
O12 C68 1.290(5) . ?
C10 C12 1.511(3) . ?
C10 C14 1.379(3) . ?
C10 C16 1.402(4) . ?
O14 C41 1.227(5) . ?
C12 H12A 1.0000 . ?
C12 C20 1.522(3) . ?
C14 H14 0.9500 . ?
C14 C18 1.394(3) . ?
C16 C22 1.521(3) . ?
C16 C28 1.377(3) . ?
C18 C26 1.396(4) . ?
C18 C34 1.477(3) . ?
C20 C24 1.390(4) . ?
C20 C30 1.372(3) . ?
O7 H7 0.8400 . ?
O7 C43 1.304(5) . ?
C22 H22 1.0000 . ?
C22 C24 1.521(3) . ?
C24 C36 1.384(3) . ?
C26 C28 1.404(3) . ?
C26 C48 1.483(4) . ?
C28 H28 0.9500 . ?
C30 H30 0.9500 . ?
C30 C32 1.418(3) . ?
O2 H2 0.8400 . ?
O2 C56 1.269(5) . ?
O9 C68 1.237(5) . ?
C32 C40 1.387(4) . ?
C32 C44 1.481(4) . ?
C34 C42 1.391(4) . ?
C34 C58 1.403(5) . ?
C36 H36 0.9500 . ?
C36 C40 1.400(4) . ?
C38 C5 1.464(6) . ?
C40 C50 1.508(3) . ?
O5 H5 0.8400 . ?
O5 C41 1.278(5) . ?
O11 C43 1.240(5) . ?
C42 H42 0.9500 . ?
C42 C64 1.382(4) . ?
C44 C46 1.387(4) . ?
C44 C45 1.402(5) . ?
C46 H46 0.9500 . ?
C46 C60 1.381(4) . ?
C48 C62 1.368(4) . ?
C48 C21 1.371(5) . ?
C50 C72 1.380(5) . ?
C50 C25 1.378(4) . ?
C52 C54 1.376(5) . ?
C52 C68 1.484(4) . ?
C52 C51 1.381(6) . ?
O3 C23 1.280(5) . ?
O3 C67 1.374(10) . ?
C54 H54 0.9500 . ?
C54 C62 1.389(4) . ?
C56 C70 1.483(4) . ?
C58 H58 0.9500 . ?
C58 C39 1.379(4) . ?
C60 H60 0.9500 . ?
C60 C19 1.378(5) . ?
C62 H62 0.9500 . ?
C64 H64 0.9500 . ?
C64 C74 1.379(5) . ?
C66 H66 0.9500 . ?
C66 C70 1.385(5) . ?
C66 C72 1.373(4) . ?
C70 C13 1.379(6) . ?
C72 H72 0.9500 . ?
C74 C39 1.371(5) . ?
C74 C43 1.490(4) . ?
C76 H76A 0.9800 . ?
C76 H76B 0.9802 . ?
C76 H76C 0.9799 . ?
C19 C41 1.477(5) . ?
C19 C49 1.395(5) . ?
C39 H39 0.9500 . ?
C5 C53 1.364(5) . ?
C5 C59 1.377(4) . ?
C21 H21 0.9500 . ?
C21 C51 1.401(4) . ?
C11 H11A 0.9900 . ?
C11 H11B 0.9900 . ?
C11 C29 1.527(7) . ?
C45 H45 0.9500 . ?
C45 C49 1.363(5) . ?
C23 C3 1.463(11) . ?
C47 H47A 0.9900 . ?
C47 H47B 0.9900 . ?
C47 C61 1.464(8) . ?
C3 C27 1.379(7) . ?
C3 C27 1.379(7) 7_565 ?
C49 H49 0.9500 . ?
C25 H25 0.9500 . ?
C25 C13 1.378(5) . ?
C51 H51 0.9500 . ?
C13 H13 0.9500 . ?
C53 H53 0.9500 . ?
C53 C57 1.366(6) . ?
C27 H27 0.9500 . ?
C27 C55 1.361(9) . ?
C55 H55 0.9500 . ?
C55 C7 1.379(9) . ?
C7 H7A 0.9500 . ?
C57 H57 0.9500 . ?
C57 C15 1.350(7) . ?
C29 H29A 0.9900 . ?
C29 H29A 0.9899 7_565 ?
C29 H29B 0.9900 . ?
C29 H29B 0.9900 7_565 ?
C29 C63 1.555(8) . ?
C59 H59 0.9500 . ?
C59 C31 1.381(6) . ?
C15 H15 0.9500 . ?
C15 C31 1.368(7) . ?
C61 H61A 0.9900 . ?
C61 H61B 0.9900 . ?
C61 C65 1.491(9) . ?
C31 H31 0.9500 . ?
C63 H63A 0.9900 . ?
C63 H63B 0.9900 . ?
C63 C2 1.543(7) . ?
C2 H2A 0.9802 . ?
C2 H2B 0.9797 . ?
C2 H2C 0.9795 . ?
C65 H65A 0.9900 . ?
C65 H65B 0.9900 . ?
C65 C33 1.492(9) . ?
C33 H33A 0.9796 . ?
C33 H33B 0.9801 . ?
C33 H33C 0.9803 . ?
C67 H67A 0.9800 . ?
C67 H67B 0.9800 . ?
C67 H67C 0.9800 . ?
C17 C69 1.3900 . ?
C17 C69 1.70(3) 7_565 ?
C17 C73 1.3900 . ?
C17 C37 1.50(2) . ?
C69 H69 0.9500 . ?
C69 C35 2.74(4) 7_565 ?
C69 C35 1.3900 . ?
C35 H35 0.9500 . ?
C35 C71 1.3900 . ?
C71 H71 0.9500 . ?
C71 C9 1.3900 . ?
C9 H9 0.9500 . ?
C9 C73 1.3900 . ?
C73 H73 0.9500 . ?
C37 C37 0.00(5) 7_565 ?
C37 O13 1.302(12) . ?
C37 O13 1.302(12) 7_565 ?
O13 C75 1.458(9) . ?
C75 H75A 0.9797 . ?
C75 H75B 0.9801 . ?
C75 H75C 0.9799 . ?

loop_
_geom_torsion_atom_site_label_1
_geom_torsion_atom_site_label_2
_geom_torsion_atom_site_label_3
_geom_torsion_atom_site_label_4
_geom_torsion
_geom_torsion_site_symmetry_1
_geom_torsion_site_symmetry_2
_geom_torsion_site_symmetry_3
_geom_torsion_site_symmetry_4
_geom_torsion_publ_flag
O1 C4 C8 C1 -179.8(2) . . . . ?
O1 C4 C8 C12 2.5(3) . . . . ?
O1 C11 C29 C63 -75.5(8) . . . . ?
O4 C47 C61 C65 180.000(2) . . . . ?
O6 C38 C5 C53 180.000(2) . . . . ?
O6 C38 C5 C59 0.000(2) . . . . ?
O8 C56 C70 C66 -9.1(5) . . . . ?
O8 C56 C70 C13 171.7(4) . . . . ?
O10 C38 C5 C53 0.000(2) . . . . ?
O10 C38 C5 C59 180.000(2) . . . . ?
C1 C8 C12 C10 -57.1(2) . . . . ?
C1 C8 C12 C20 56.1(2) . . . . ?
C1 C22 C24 C20 55.8(2) . . . . ?
C1 C22 C24 C36 -119.2(3) . . . . ?
C4 O1 C11 C29 180.000(2) . . . . ?
C4 C8 C12 C10 120.7(2) . . . . ?
C4 C8 C12 C20 -126.1(2) . . . . ?
C6 O4 C47 C61 180.000(2) . . . . ?
C6 C1 C8 C4 0.7(3) . . . . ?
C6 C1 C8 C12 178.7(2) . . . . ?
C6 C1 C22 C16 -121.9(2) . . . . ?
C6 C1 C22 C24 125.5(2) . . . . ?
C8 C1 C6 O4 -179.8(2) . . . . ?
C8 C1 C6 C1 -1.1(4) . . . 7_565 ?
C8 C1 C22 C16 56.0(2) . . . . ?
C8 C1 C22 C24 -56.6(2) . . . . ?
C8 C4 C8 C1 -0.4(4) 7_565 . . . ?
C8 C4 C8 C12 -178.06(14) 7_565 . . . ?
C8 C12 C20 C24 -57.1(2) . . . . ?
C8 C12 C20 C30 118.6(2) . . . . ?
C10 C12 C20 C24 53.1(3) . . . . ?
C10 C12 C20 C30 -131.2(2) . . . . ?
C10 C14 C18 C26 2.1(4) . . . . ?
C10 C14 C18 C34 -176.5(2) . . . . ?
C10 C16 C22 C1 -56.0(2) . . . . ?
C10 C16 C22 C24 54.7(2) . . . . ?
C10 C16 C28 C26 1.4(4) . . . . ?
C12 C10 C14 C18 172.9(2) . . . . ?
C12 C10 C16 C22 -0.9(3) . . . . ?
C12 C10 C16 C28 -175.4(2) . . . . ?
C12 C20 C24 C22 1.1(3) . . . . ?
C12 C20 C24 C36 176.4(2) . . . . ?
C12 C20 C30 C32 -175.4(2) . . . . ?
C14 C10 C12 C8 -116.5(2) . . . . ?
C14 C10 C12 C20 133.1(2) . . . . ?
C14 C10 C16 C22 173.2(2) . . . . ?
C14 C10 C16 C28 -1.3(3) . . . . ?
C14 C18 C26 C28 -2.0(4) . . . . ?
C14 C18 C26 C48 -177.5(3) . . . . ?
C14 C18 C34 C42 54.7(4) . . . . ?
C14 C18 C34 C58 -125.2(3) . . . . ?
C16 C10 C12 C8 57.2(2) . . . . ?
C16 C10 C12 C20 -53.2(3) . . . . ?
C16 C10 C14 C18 -0.4(4) . . . . ?
C16 C22 C24 C20 -55.0(3) . . . . ?
C16 C22 C24 C36 130.1(2) . . . . ?
C18 C26 C28 C16 0.3(4) . . . . ?
C18 C26 C48 C62 63.6(4) . . . . ?
C18 C26 C48 C21 -115.1(3) . . . . ?
C18 C34 C42 C64 177.1(3) . . . . ?
C18 C34 C58 C39 -177.2(3) . . . . ?
C20 C24 C36 C40 -0.4(4) . . . . ?
C20 C30 C32 C40 -0.7(4) . . . . ?
C20 C30 C32 C44 -179.1(2) . . . . ?
C22 C1 C6 O4 -1.9(4) . . . . ?
C22 C1 C6 C1 176.76(15) . . . 7_565 ?
C22 C1 C8 C4 -177.37(19) . . . . ?
C22 C1 C8 C12 0.6(2) . . . . ?
C22 C16 C28 C26 -172.4(2) . . . . ?
C22 C24 C36 C40 174.3(2) . . . . ?
C24 C20 C30 C32 0.0(4) . . . . ?
C24 C36 C40 C32 -0.4(4) . . . . ?
C24 C36 C40 C50 -176.6(3) . . . . ?
C26 C18 C34 C42 -123.8(3) . . . . ?
C26 C18 C34 C58 56.2(4) . . . . ?
C26 C48 C62 C54 -176.1(3) . . . . ?
C26 C48 C21 C51 176.2(4) . . . . ?
C28 C16 C22 C1 118.1(3) . . . . ?
C28 C16 C22 C24 -131.2(2) . . . . ?
C28 C26 C48 C62 -112.0(3) . . . . ?
C28 C26 C48 C21 69.3(4) . . . . ?
C30 C20 C24 C22 -174.7(2) . . . . ?
C30 C20 C24 C36 0.6(4) . . . . ?
C30 C32 C40 C36 0.9(4) . . . . ?
C30 C32 C40 C50 176.9(3) . . . . ?
C30 C32 C44 C46 126.4(3) . . . . ?
C30 C32 C44 C45 -50.6(4) . . . . ?
O2 C56 C70 C66 172.1(4) . . . . ?
O2 C56 C70 C13 -7.1(6) . . . . ?
C32 C40 C50 C72 127.0(4) . . . . ?
C32 C40 C50 C25 -52.5(5) . . . . ?
C32 C44 C46 C60 -177.2(3) . . . . ?
C32 C44 C45 C49 179.4(4) . . . . ?
C34 C18 C26 C28 176.6(3) . . . . ?
C34 C18 C26 C48 1.0(4) . . . . ?
C34 C42 C64 C74 1.9(5) . . . . ?
C34 C58 C39 C74 -1.8(6) . . . . ?
C36 C40 C50 C72 -56.8(4) . . . . ?
C36 C40 C50 C25 123.7(4) . . . . ?
C38 C5 C53 C57 180.000(2) . . . . ?
C38 C5 C59 C31 180.000(2) . . . . ?
C40 C32 C44 C46 -52.0(4) . . . . ?
C40 C32 C44 C45 131.1(3) . . . . ?
C40 C50 C72 C66 178.2(3) . . . . ?
C40 C50 C25 C13 -177.2(4) . . . . ?
C42 C34 C58 C39 2.9(5) . . . . ?
C42 C64 C74 C39 -0.6(6) . . . . ?
C42 C64 C74 C43 -179.5(4) . . . . ?
C44 C32 C40 C36 179.2(3) . . . . ?
C44 C32 C40 C50 -4.7(4) . . . . ?
C44 C46 C60 C19 -1.8(6) . . . . ?
C44 C45 C49 C19 -2.6(7) . . . . ?
C46 C44 C45 C49 2.3(6) . . . . ?
C46 C60 C19 C41 -175.5(4) . . . . ?
C46 C60 C19 C49 1.5(6) . . . . ?
C48 C26 C28 C16 175.9(2) . . . . ?
C48 C21 C51 C52 0.6(6) . . . . ?
C50 C25 C13 C70 -1.2(7) . . . . ?
C52 C54 C62 C48 -0.5(5) . . . . ?
O3 C23 C3 C27 177.9(5) . . . 7_565 ?
O3 C23 C3 C27 -177.9(5) 7_565 . . . ?
O3 C23 C3 C27 0.3(8) . . . . ?
O3 C23 C3 C27 -0.3(8) 7_565 . . 7_565 ?
C54 C52 C68 O12 -0.6(5) . . . . ?
C54 C52 C68 O9 179.0(4) . . . . ?
C54 C52 C51 C21 1.5(6) . . . . ?
C56 C70 C13 C25 177.0(4) . . . . ?
C58 C34 C42 C64 -3.0(5) . . . . ?
C60 C19 C41 O14 -7.6(7) . . . . ?
C60 C19 C41 O5 171.4(4) . . . . ?
C60 C19 C49 C45 0.6(7) . . . . ?
C62 C48 C21 C51 -2.6(6) . . . . ?
C64 C74 C39 C58 0.6(6) . . . . ?
C64 C74 C43 O7 1.1(6) . . . . ?
C64 C74 C43 O11 -176.0(4) . . . . ?
C66 C70 C13 C25 -2.1(7) . . . . ?
C68 C52 C54 C62 176.9(3) . . . . ?
C68 C52 C51 C21 -176.9(4) . . . . ?
C70 C66 C72 C50 -1.0(6) . . . . ?
C72 C50 C25 C13 3.3(7) . . . . ?
C72 C66 C70 C56 -176.0(3) . . . . ?
C72 C66 C70 C13 3.2(6) . . . . ?
C76 O6 C38 O10 0.000(2) . . . . ?
C76 O6 C38 C5 180.000(1) . . . . ?
C39 C74 C43 O7 -177.8(4) . . . . ?
C39 C74 C43 O11 5.1(7) . . . . ?
C5 C53 C57 C15 0.000(3) . . . . ?
C5 C59 C31 C15 0.000(2) . . . . ?
C41 C19 C49 C45 177.7(4) . . . . ?
C21 C48 C62 C54 2.6(5) . . . . ?
C43 C74 C39 C58 179.5(4) . . . . ?
C11 O1 C4 C8 -90.3(2) . . . . ?
C11 O1 C4 C8 90.3(2) . . . 7_565 ?
C11 C29 C63 C2 175.1(11) . . . . ?
C45 C44 C46 C60 -0.1(5) . . . . ?
C23 C3 C27 C55 177.9(5) . . . . ?
C47 O4 C6 C1 -90.7(2) . . . . ?
C47 O4 C6 C1 90.7(2) . . . 7_565 ?
C47 C61 C65 C33 180.000(3) . . . . ?
C3 C27 C55 C7 1.5(10) . . . . ?
C49 C19 C41 O14 175.4(4) . . . . ?
C49 C19 C41 O5 -5.6(7) . . . . ?
C25 C50 C72 C66 -2.3(6) . . . . ?
C51 C52 C54 C62 -1.5(6) . . . . ?
C51 C52 C68 O12 177.8(4) . . . . ?
C51 C52 C68 O9 -2.5(6) . . . . ?
C53 C5 C59 C31 0.000(3) . . . . ?
C53 C57 C15 C31 0.000(2) . . . . ?
C27 C3 C27 C55 0.4(9) 7_565 . . . ?
C27 C55 C7 C55 -3.4(15) . . . 7_565 ?
C57 C15 C31 C59 0.000(2) . . . . ?
C59 C5 C53 C57 0.000(2) . . . . ?
C67 O3 C23 O3 4.2(10) . . . 7_565 ?
C67 O3 C23 C3 -173.9(6) . . . . ?
C17 C69 C35 C71 0.0 . . . . ?
C17 C37 O13 C37 0(100) 7_565 . . 7_565 ?
C17 C37 O13 C37 0(100) . . . 7_565 ?
C17 C37 O13 C75 174.6(15) . . . . ?
C17 C37 O13 C75 172.1(18) 7_565 . . . ?
C69 C17 C69 C35 37.5 7_565 . . . ?
C69 C17 C69 C35 16.69(18) 7_565 . . 7_565 ?
C69 C17 C73 C9 -76.0(8) 7_565 . . . ?
C69 C17 C73 C9 0.0 . . . . ?
C69 C17 C37 C17 -145.3(9) . . . 7_565 ?
C69 C17 C37 C17 -23.6(8) 7_565 . . 7_565 ?
C69 C17 C37 C37 0(2) . . . 7_565 ?
C69 C17 C37 C37 0(2) 7_565 . . 7_565 ?
C69 C17 C37 O13 42(2) . . . . ?
C69 C17 C37 O13 163.4(14) 7_565 . . . ?
C69 C17 C37 O13 -32(2) 7_565 . . 7_565 ?
C69 C17 C37 O13 -153.8(16) . . . 7_565 ?
C69 C35 C71 C9 0.0 . . . . ?
C35 C69 C35 C71 23.8 7_565 . . . ?
C35 C71 C9 C73 0.0 . . . . ?
C71 C9 C73 C17 0.0 . . . . ?
C73 C17 C69 C35 0.0 . . . . ?
C73 C17 C69 C35 -20.80(18) . . . 7_565 ?
C73 C17 C37 C17 15.0(9) . . . 7_565 ?
C73 C17 C37 C37 0(2) . . . 7_565 ?
C73 C17 C37 O13 -157.9(13) . . . . ?
C73 C17 C37 O13 7(2) . . . 7_565 ?
C37 C17 C69 C35 138.2(14) . . . 7_565 ?
C37 C17 C69 C35 159.0(15) . . . . ?
C37 C17 C73 C9 -161.1(14) . . . . ?
C37 C37 O13 C75 0.0(6) 7_565 . . . ?
O13 C37 O13 C37 0(100) 7_565 . . 7_565 ?
O13 C37 O13 C75 7(2) 7_565 . . . ?

loop_
_smtbx_masks_void_nr
_smtbx_masks_void_average_x
_smtbx_masks_void_average_y
_smtbx_masks_void_average_z
_smtbx_masks_void_volume
_smtbx_masks_void_count_electrons
_smtbx_masks_void_content
1 -0.934 -0.760 -0.659 9460.2 2863.3 ?
